data_1566253
loop_
_publ_author_name
'Pl\'a\<sil, Jakub'

_publ_section_title
;
 A novel sheet topology in the structure of kamitugaite,
 PbAl [(UO2)5 (PO4)2.38 (AsO4)0.62 O2 (OH)2] (H2O)11.5
;
_journal_coden_ASTM JGOEBM
_journal_name_full 'Journal of Geosciences'
_journal_page_first 253
_journal_page_last 260
_journal_paper_doi 10.3190/jgeosci.246
_journal_volume 62
_journal_year 2017
_chemical_absolute_configuration .
_chemical_formula_sum 'Al As0.617 H24 O37.5 P2.383 Pb U5'
_chemical_formula_weight 2168.53
_space_group_IT_number 2
_space_group_name_Hall '-P 1'
_space_group_name_H-M_alt 'P -1'
_symmetry_cell_setting triclinic
_symmetry_Int_Tables_number 2
_symmetry_space_group_name_Hall '-P 1'
_symmetry_space_group_name_H-M 'P -1'
_cell_angle_alpha 89.585(7)
_cell_angle_beta 85.349(8)
_cell_angle_gamma 84.251(7)
_cell_formula_units_Z 2
_cell_length_a 9.0296(8)
_cell_length_b 10.9557(8)
_cell_length_c 15.8249(15)
_cell_measurement_reflns_used 3246
_cell_measurement_temperature 295(2)
_cell_measurement_theta_max 28.85
_cell_measurement_theta_min 3.73
_cell_volume 1552.5(2)
_computing_cell_refinement 'CrysAlisPro 1.171.38.43 (Rigaku OD, 2015)'
_computing_data_collection 'CrysAlisPro 1.171.38.43 (Rigaku OD, 2015)'
_computing_data_reduction 'CrysAlisPro 1.171.38.43 (Rigaku OD, 2015)'
_diffrn_ambient_temperature 295
_diffrn_detector 'CCD plate'
_diffrn_detector_area_resol_mean 10.4054
_diffrn_measured_fraction_theta_full 0.97
_diffrn_measured_fraction_theta_max 0.8
_diffrn_measurement_device 'four-circle diffractometer'
_diffrn_measurement_device_type 'SuperNova, Dual, Cu at zero, AtlasS2'
_diffrn_measurement_method '\w scans'
_diffrn_radiation_monochromator mirror
_diffrn_radiation_probe x-ray
_diffrn_radiation_source 'X-ray tube'
_diffrn_radiation_type 'Mo K\a'
_diffrn_radiation_wavelength 0.71073
_diffrn_reflns_av_R_equivalents 0.0762
_diffrn_reflns_av_unetI/netI 0.1164
_diffrn_reflns_limit_h_max 11
_diffrn_reflns_limit_h_min -11
_diffrn_reflns_limit_k_max 12
_diffrn_reflns_limit_k_min -13
_diffrn_reflns_limit_l_max 20
_diffrn_reflns_limit_l_min -14
_diffrn_reflns_number 11435
_diffrn_reflns_theta_full 26.62
_diffrn_reflns_theta_max 29.58
_diffrn_reflns_theta_min 3.42
_diffrn_source 'micro-focus sealed X-ray tube'
_exptl_absorpt_coefficient_mu 32.324
_exptl_absorpt_correction_T_max 0.0459
_exptl_absorpt_correction_T_min 0.0219
_exptl_absorpt_correction_type sphere
_exptl_absorpt_process_details Jana2006
_exptl_crystal_colour yellow
_exptl_crystal_density_diffrn 4.6389
_exptl_crystal_description prism
_exptl_crystal_F_000 1822
_exptl_crystal_size_max 0.054
_exptl_crystal_size_mid 0.014
_exptl_crystal_size_min 0.008
_refine_diff_density_max 12.25
_refine_diff_density_min -6.22
_refine_ls_extinction_method none
_refine_ls_goodness_of_fit_gt 1.81
_refine_ls_goodness_of_fit_ref 1.48
_refine_ls_hydrogen_treatment constr
_refine_ls_number_constraints 8
_refine_ls_number_parameters 226
_refine_ls_number_reflns 4721
_refine_ls_number_restraints 10
_refine_ls_R_factor_all 0.1511
_refine_ls_R_factor_gt 0.1074
_refine_ls_shift/su_max 0.0331
_refine_ls_shift/su_mean 0.0010
_refine_ls_structure_factor_coef Fsqd
_refine_ls_weighting_details w=1/(\s^2^(I)+0.0081000002I^2^)
_refine_ls_weighting_scheme sigma
_refine_ls_wR_factor_gt 0.2538
_refine_ls_wR_factor_ref 0.2751
_reflns_number_gt 2697
_reflns_number_total 4721
_reflns_threshold_expression I>3\s(I)
_cod_data_source_file jgeosci.246_kamitugaite.cif
_cod_data_source_block global
_cod_original_formula_sum 'Al1 As0.617 H24 O37.5 P2.383 Pb1 U5'
_cod_database_code 1566253

loop_
_space_group_symop_id
_space_group_symop_operation_xyz
1 x,y,z
2 -x,-y,-z

loop_
_atom_site_label
_atom_site_type_symbol
_atom_site_fract_x
_atom_site_fract_y
_atom_site_fract_z
_atom_site_adp_type
_atom_site_U_iso_or_equiv
_atom_site_site_symmetry_multiplicity
_atom_site_occupancy
_atom_site_calc_flag
_atom_site_refinement_flags
_atom_site_disorder_assembly
_atom_site_disorder_group
U1 U -0.0348(2) 0.39109(16) 0.26031(12) Uani 0.0171(6) 2 1 d . . .
U2 U 0.5529(2) 0.51275(17) 0.28474(12) Uani 0.0177(6) 2 1 d . . .
U3 U 1.1353(2) -0.01012(17) 0.28366(12) Uani 0.0170(6) 2 1 d . . .
U4 U 0.7277(2) 0.10699(16) 0.25876(12) Uani 0.0169(6) 2 1 d . . .
U5 U -0.1524(2) 0.75100(17) 0.24676(12) Uani 0.0187(6) 2 1 d . . .
Pb1 Pb 0.7225(3) 0.8886(2) 0.50280(17) Uani 0.0364(8) 2 1 d . . .
As1 As 0.3473(8) 0.2498(6) 0.2752(4) Uiso 0.014(2) 2 0.62(4) d . . .
P1 P 0.3473(8) 0.2498(6) 0.2752(4) Uiso 0.014(2) 2 0.38(4) d . . .
O1 O 0.900(4) -0.047(3) 0.266(2) Uiso 0.017(3) 2 1 d . . .
O2 O 0.588(4) 0.721(3) 0.244(2) Uiso 0.017(3) 2 1 d . . .
P2 P 0.5033(15) 0.8479(11) 0.2154(8) Uiso 0.016(3) 2 1 d . . .
O3 O 0.721(5) 0.327(3) 0.299(2) Uiso 0.030(9) 2 1 d . . .
P3 P 0.2009(15) 0.6552(11) 0.2176(8) Uiso 0.016(3) 2 1 d . . .
O4 O 0.790(4) 0.556(3) 0.258(2) Uiso 0.014(7) 2 1 d . . .
Al1 Al 0.377(2) 0.7491(15) 0.0476(11) Uani 0.028(5) 2 1 d . . .
O5 O 0.704(6) 0.670(4) 0.514(3) Uiso 0.041(11) 2 1 d . . .
O6 O 0.215(4) 0.310(3) 0.219(2) Uiso 0.023(8) 2 1 d . . .
O7 O 0.642(4) -0.077(3) 0.214(2) Uiso 0.017(3) 2 1 d . . .
O8 O 0.393(4) 0.362(3) 0.334(2) Uiso 0.017(3) 2 1 d . . .
O9 O 0.390(4) 0.888(3) 0.280(2) Uiso 0.017(7) 2 1 d . . .
O10 O -0.070(4) 0.365(3) 0.1534(11) Uiso 0.019(7) 2 1 d . . .
O11 O 0.787(5) 0.144(3) 0.1516(12) Uiso 0.034(10) 2 1 d . . .
O12 O 0.664(4) 0.074(3) 0.3657(11) Uiso 0.024(8) 2 1 d . . .
O13 O 0.540(5) 0.624(3) 0.044(2) Uiso 0.025(8) 2 1 d . . .
O14 O 0.556(4) 0.553(3) 0.397(2) Uiso 0.018(7) 2 1 d . . .
O15 O 0.196(6) 0.862(4) 0.042(3) Uiso 0.040(11) 2 1 d . . .
O16 O 0.995(6) 0.814(4) 0.513(3) Uiso 0.040(11) 2 1 d . . .
O17 O 1.167(4) 0.031(3) 0.1748(10) Uiso 0.015(7) 2 1 d . . .
O18 O -0.182(5) 0.760(4) 0.3600(9) Uiso 0.036(10) 2 1 d . . .
O19 O 0.000(4) 0.406(3) 0.3686(11) Uiso 0.020(7) 2 1 d . . .
O20 O 0.491(4) 0.186(3) 0.212(2) Uiso 0.017(3) 2 1 d . . .
O21 O 0.266(7) 0.662(5) 0.140(3) Uiso 0.063(15) 2 1 d . . .
O22 O -0.135(6) 0.744(4) 0.1341(9) Uiso 0.039(10) 2 1 d . . .
O23 O 1.103(4) -0.042(3) 0.3952(9) Uiso 0.017(7) 2 1 d . . .
O24 O 0.546(4) 0.458(3) 0.179(2) Uiso 0.015(7) 2 1 d . . .
O25 O 0.652(5) 0.312(3) 0.477(2) Uiso 0.032(9) 2 1 d . . .
O26 O 0.786(4) 0.110(3) 0.493(2) Uiso 0.018(7) 2 1 d . . .
O27 O 0.286(5) 0.662(3) -0.038(2) Uiso 0.033(10) 2 1 d . . .
O28 O 0.272(4) 0.151(3) 0.343(2) Uiso 0.016(7) 2 1 d . . .
O29 O 0.446(6) 0.837(4) 0.131(3) Uiso 0.048(12) 2 1 d . . .
O30 O 0.483(6) 0.843(4) -0.041(3) Uiso 0.048(12) 2 1 d . . .
O31 O 0.228(8) 1.104(5) 0.008(4) Uiso 0.069(16) 2 1 d . . .
O32 O 0.872(6) 0.392(4) 0.569(3) Uiso 0.043(11) 2 1 d . . .
O33 O 0.303(5) 0.616(4) 0.285(3) Uiso 0.034(10) 2 1 d . . .
O34 O 0.074(6) 0.577(4) 0.224(3) Uiso 0.043(11) 2 1 d . . .
O35 O 0.773(9) 0.667(6) -0.046(4) Uiso 0.022(16) 2 0.5 d . . .
O36 O 0.961(4) 0.170(3) 0.303(2) Uiso 0.021(8) 2 1 d . . .
O37 O 0.1140(17) 0.782(3) 0.250(3) Uiso 0.053(13) 2 1 d . . .
O38 O 0.548(6) 0.117(4) 0.548(3) Uiso 0.044(11) 2 1 d . . .

loop_
_atom_site_aniso_label
_atom_site_aniso_type_symbol
_atom_site_aniso_U_11
_atom_site_aniso_U_22
_atom_site_aniso_U_33
_atom_site_aniso_U_12
_atom_site_aniso_U_13
_atom_site_aniso_U_23
U1 U 0.0109(9) 0.0129(9) 0.0284(11) -0.0037(7) -0.0028(8) -0.0007(7)
U2 U 0.0117(9) 0.0169(9) 0.0248(10) -0.0034(7) -0.0011(8) -0.0007(7)
U3 U 0.0106(9) 0.0155(9) 0.0256(10) -0.0033(7) -0.0021(8) -0.0023(7)
U4 U 0.0131(9) 0.0120(9) 0.0263(11) -0.0034(7) -0.0024(8) -0.0007(7)
U5 U 0.0131(9) 0.0167(9) 0.0274(11) -0.0055(7) -0.0031(8) -0.0013(8)
Pb1 Pb 0.0359(14) 0.0339(12) 0.0408(14) -0.0053(10) -0.0087(11) -0.0003(10)
Al1 Al 0.034(10) 0.017(7) 0.033(9) -0.005(7) -0.005(8) -0.003(7)

loop_
_atom_type_symbol
_atom_type_scat_dispersion_real
_atom_type_scat_dispersion_imag
_atom_type_scat_source
Al 0.0645 0.0514 'International Tables Vol C tables 4.2.6.8 and 6.1.1.1'
As 0.0499 2.0058 'International Tables Vol C tables 4.2.6.8 and 6.1.1.1'
H 0.0000 0.0000 'International Tables Vol C tables 4.2.6.8 and 6.1.1.1'
O 0.0106 0.0060 'International Tables Vol C tables 4.2.6.8 and 6.1.1.1'
P 0.1023 0.0942 'International Tables Vol C tables 4.2.6.8 and 6.1.1.1'
Pb -3.3944 10.1111 'International Tables Vol C tables 4.2.6.8 and 6.1.1.1'
U -9.6767 9.6646 'International Tables Vol C tables 4.2.6.8 and 6.1.1.1'

loop_
_geom_bond_atom_site_label_1
_geom_bond_atom_site_label_2
_geom_bond_site_symmetry_1
_geom_bond_site_symmetry_2
_geom_bond_distance
U1 O3 . 1_455 2.41(4)
U1 O4 . 1_455 2.28(3)
U1 O6 . . 2.38(3)
U1 O10 . . 1.783(19)
U1 O19 . . 1.785(19)
U1 O34 . . 2.39(5)
U1 O36 . 1_455 2.51(3)
U2 O2 . . 2.41(3)
U2 O3 . . 2.43(4)
U2 O4 . . 2.25(4)
U2 O8 . . 2.39(4)
U2 O14 . . 1.84(3)
U2 O24 . . 1.79(3)
U2 O33 . . 2.42(4)
U3 O1 . . 2.24(4)
U3 O9 . 1_645 2.45(3)
U3 O17 . . 1.783(18)
U3 O23 . . 1.802(16)
U3 O28 . 1_655 2.48(4)
U3 O36 . . 2.40(3)
U3 O37 . 1_645 2.37(3)
U4 O1 . . 2.19(3)
U4 O3 . . 2.49(3)
U4 O7 . . 2.36(3)
U4 O11 . . 1.79(2)
U4 O12 . . 1.793(19)
U4 O20 . . 2.40(4)
U4 O36 . . 2.44(4)
U5 O1 . 1_465 2.34(3)
U5 O2 . 1_455 2.40(4)
U5 O4 . 1_455 2.25(3)
U5 O7 . 1_465 2.59(3)
U5 O18 . . 1.792(15)
U5 O22 . . 1.779(14)
U5 O34 . . 2.66(5)
U5 O37 . . 2.47(2)
Pb1 O5 . . 2.42(4)
Pb1 O12 . 1_565 3.00(3)
Pb1 O16 . . 2.53(5)
Pb1 O18 . 1_655 2.71(3)
Pb1 O23 . 2_766 2.98(3)
Pb1 O26 . 1_565 2.55(3)
Pb1 O28 . 2_666 2.48(3)
Pb1 O38 . 1_565 2.88(4)
Pb1 O38 . 2_666 2.64(5)
As1 P1 . . 0
As1 O6 . . 1.63(4)
As1 O8 . . 1.65(3)
As1 O20 . . 1.67(3)
As1 O28 . . 1.67(3)
P1 O6 . . 1.63(4)
P1 O8 . . 1.65(3)
P1 O20 . . 1.67(3)
P1 O28 . . 1.67(3)
O1 O7 . . 2.58(5)
O1 O11 . . 2.91(4)
O1 O12 . . 2.78(4)
O1 O17 . . 2.91(5)
O1 O18 . 1_645 2.71(5)
O1 O22 . 1_645 3.17(5)
O1 O23 . . 2.86(4)
O1 O36 . . 2.58(5)
O1 O37 . 1_645 2.55(4)
O2 P2 . . 1.60(3)
O2 O4 . . 2.46(5)
O2 O7 . 1_565 2.35(5)
O2 O9 . . 2.46(5)
O2 O14 . . 3.04(5)
O2 O18 . 1_655 2.94(5)
O2 O22 . 1_655 2.96(6)
O2 O24 . . 3.14(5)
O2 O29 . . 2.54(6)
O2 O33 . . 2.95(6)
P2 O7 . 1_565 1.57(4)
P2 O9 . . 1.42(3)
P2 O29 . . 1.48(5)
O3 O4 . . 2.71(5)
O3 O8 . . 2.96(6)
O3 O10 . 1_655 2.92(4)
O3 O11 . . 3.06(4)
O3 O12 . . 3.04(5)
O3 O14 . . 3.11(5)
O3 O19 . 1_655 3.04(6)
O3 O20 . . 3.12(6)
O3 O24 . . 2.86(5)
O3 O25 . . 2.84(4)
O3 O36 . . 2.63(5)
P3 O21 . . 1.32(5)
P3 O33 . . 1.50(5)
P3 O34 . . 1.49(5)
P3 O37 . . 1.59(3)
O4 O10 . 1_655 2.81(4)
O4 O14 . . 2.93(5)
O4 O18 . 1_655 2.81(5)
O4 O19 . 1_655 3.04(4)
O4 O22 . 1_655 2.92(5)
O4 O24 . . 2.92(5)
O4 O34 . 1_655 2.61(6)
Al1 O13 . . 1.90(4)
Al1 O15 . . 1.96(5)
Al1 O21 . . 1.99(6)
Al1 O27 . . 1.95(4)
Al1 O29 . . 1.82(5)
Al1 O30 . . 1.98(5)
O5 O8 . 2_666 2.53(6)
O5 O14 . . 2.76(6)
O5 O16 . . 3.20(8)
O5 O18 . 1_655 2.78(5)
O5 O25 . 2_666 3.19(7)
O5 O28 . 2_666 3.04(6)
O6 O8 . . 2.63(5)
O6 O10 . . 2.86(5)
O6 O19 . . 3.06(4)
O6 O20 . . 2.71(5)
O6 O28 . . 2.66(5)
O6 O34 . . 3.07(5)
O6 O35 . 2_665 2.74(7)
O6 O36 . 1_455 3.09(5)
O7 O9 . 1_545 2.49(5)
O7 O11 . . 2.99(5)
O7 O12 . . 2.96(4)
O7 O20 . . 3.06(5)
O7 O22 . 1_645 2.89(5)
O7 O29 . 1_545 2.54(6)
O8 O14 . . 2.90(5)
O8 O20 . . 2.77(4)
O8 O24 . . 2.96(5)
O8 O28 . . 2.65(5)
O8 O33 . . 2.94(5)
O9 O17 . 1_465 3.02(4)
O9 O23 . 1_465 3.08(4)
O9 O28 . 1_565 3.11(5)
O9 O29 . . 2.43(6)
O9 O33 . . 3.16(6)
O9 O37 . . 2.93(4)
O9 O38 . 2_666 2.82(6)
O10 O11 . 1_455 2.86(5)
O10 O27 . 2_565 2.81(5)
O10 O34 . . 3.04(6)
O10 O35 . 2_665 3.04(8)
O10 O36 . 1_455 3.19(4)
O11 O15 . 2_665 3.06(5)
O11 O20 . . 2.76(5)
O11 O27 . 2_665 2.84(4)
O11 O30 . 2_665 3.11(7)
O11 O36 . . 2.99(5)
O12 O20 . . 3.17(4)
O12 O25 . . 3.14(4)
O12 O26 . . 2.42(4)
O12 O36 . . 3.07(5)
O12 O38 . . 3.01(5)
O12 O38 . 2_656 3.20(6)
O13 O21 . . 2.79(7)
O13 O24 . . 2.80(5)
O13 O27 . . 2.72(6)
O13 O29 . . 2.74(5)
O13 O30 . . 2.77(6)
O13 O35 . . 2.53(8)
O14 O25 . . 3.00(5)
O14 O25 . 2_666 2.93(5)
O14 O33 . . 3.03(6)
O15 O17 . 1_465 2.79(5)
O15 O21 . . 2.73(7)
O15 O27 . . 2.57(5)
O15 O29 . . 2.75(8)
O15 O30 . . 2.80(7)
O15 O31 . . 2.74(7)
O16 O18 . 1_655 3.10(6)
O16 O19 . 2_666 3.04(5)
O16 O23 . 1_565 2.62(5)
O16 O23 . 2_766 2.92(5)
O16 O26 . 2_766 2.22(7)
O16 O28 . 2_666 3.18(6)
O16 O32 . 2_766 2.73(6)
O16 O36 . 2_766 2.98(6)
O17 O29 . 1_645 3.16(6)
O17 O31 . 1_645 2.78(6)
O17 O36 . . 2.96(4)
O17 O37 . 1_645 3.03(5)
O18 O37 . . 3.10(5)
O19 O32 . 2_666 2.81(6)
O19 O34 . . 3.03(5)
O19 O36 . 1_455 2.86(5)
O20 O24 . . 3.10(5)
O20 O28 . . 2.80(5)
O20 O30 . 2_665 2.72(6)
O21 O27 . . 2.81(6)
O21 O29 . . 2.63(8)
O21 O33 . . 2.39(7)
O21 O34 . . 2.36(8)
O21 O37 . . 2.43(6)
O22 O31 . 2_575 2.92(7)
O22 O34 . . 2.94(6)
O22 O35 . 1_455 3.18(7)
O22 O37 . . 3.08(6)
O23 O26 . 2_756 2.19(4)
O23 O28 . 1_655 2.81(5)
O23 O36 . . 2.97(4)
O23 O37 . 1_645 3.00(5)
O24 O27 . 2_665 2.85(5)
O24 O33 . . 3.05(5)
O25 O26 . . 2.44(5)
O25 O32 . . 2.77(7)
O25 O38 . . 2.63(6)
O26 O38 . . 2.25(6)
O27 O30 . . 2.79(7)
O28 O36 . 1_455 2.92(5)
O29 O30 . . 2.72(7)
O30 O31 . 2_675 2.82(9)
O30 O35 . . 3.09(9)
O31 O35 . 2_675 2.58(9)
O32 O33 . 2_666 2.70(7)
O33 O34 . . 2.43(7)
O33 O37 . . 2.46(5)
O34 O37 . . 2.35(6)

loop_
_restr_distance_atom_site_label_1
_restr_distance_site_symmetry_1
_restr_distance_atom_site_label_2
_restr_distance_site_symmetry_2
_restr_distance_target
_restr_distance_target_weight_param
U5 . O22 . 1.78 0.01
U5 . O18 . 1.78 0.01
U4 . O11 . 1.8 0.01
U4 . O12 . 1.8 0.01
U3 . O23 . 1.8 0.01
U3 . O17 . 1.8 0.01
U1 . O10 . 1.78 0.01
U1 . O19 . 1.78 0.01
U5 . O37 . 2.45 0.01
P3 . O37 . 1.6 0.02

loop_
_twin_individual_id
_twin_individual_mass_fraction_refined
_twin_individual_twin_matrix_11
_twin_individual_twin_matrix_12
_twin_individual_twin_matrix_13
_twin_individual_twin_matrix_21
_twin_individual_twin_matrix_22
_twin_individual_twin_matrix_23
_twin_individual_twin_matrix_31
_twin_individual_twin_matrix_32
_twin_individual_twin_matrix_33
1 0.647(5) 1 0 0 0 1 0 0 0 1
2 0.353(5) -1 0 -0.2814 0 -1 0.006 0 0 1

loop_
_cod_changelog_entry_id
_cod_changelog_entry_author
_cod_changelog_entry_date
_cod_changelog_entry_text
1 'Vaitkus, Antanas' 2022-04-29T15:10:00+03:00 'Updated bibliographic information.'
